data_1548845
loop_
_publ_author_name
'Dranka, Maciej'
'Jankowski, Piotr'
'\.Zukowska, Gra\.zyna Z.'

_publ_section_title
;
 Snapshots of the Hydrolysis of Lithium 4,5-Dicyanoimidazolate--Glyme
 Solvates. Impact of Water Molecules on Aggregation Processes in
 Lithium-Ion Battery Electrolytes
;
_journal_name_full 'The Journal of Physical Chemistry C'
_journal_paper_doi 10.1021/acs.jpcc.7b11145
_journal_year 2018
_chemical_formula_moiety 'C6 F3 N4, C10 H22 Li O6'
_chemical_formula_sum 'C16 H22 F3 Li N4 O6'
_chemical_formula_weight 430.31
_space_group_crystal_system monoclinic
_space_group_IT_number 14
_space_group_name_Hall '-P 2yn'
_space_group_name_H-M_alt 'P 1 21/n 1'
_symmetry_space_group_name_Hall '-P 2yn'
_symmetry_space_group_name_H-M 'P 1 21/n 1'
_atom_sites_solution_hydrogens mixed
_atom_sites_solution_primary dual
_audit_creation_date 2017-10-21
_audit_creation_method
;
Olex2 1.2-beta
(compiled 2017.08.10 svn.r3458 for OlexSys, GUI svn.r5381)
;
_cell_angle_alpha 90
_cell_angle_beta 91.312(2)
_cell_angle_gamma 90
_cell_formula_units_Z 4
_cell_length_a 12.4709(3)
_cell_length_b 8.2509(2)
_cell_length_c 20.2761(7)
_cell_measurement_reflns_used 6446
_cell_measurement_temperature 120.0(1)
_cell_measurement_theta_max 29.1020
_cell_measurement_theta_min 3.8840
_cell_volume 2085.79(10)
_computing_cell_refinement 'CrysAlisPro 1.171.38.46 (Rigaku OD, 2015)'
_computing_data_collection 'CrysAlisPro 1.171.38.46 (Rigaku OD, 2015)'
_computing_data_reduction 'CrysAlisPro 1.171.38.46 (Rigaku OD, 2015)'
_computing_molecular_graphics 'Olex2 (Dolomanov et al., 2009)'
_computing_publication_material 'Olex2 (Dolomanov et al., 2009)'
_computing_structure_refinement 'ShelXL (Sheldrick, 2015)'
_computing_structure_solution 'ShelXT (Sheldrick, 2015)'
_diffrn_ambient_temperature 120.0(1)
_diffrn_detector 'CCD plate'
_diffrn_detector_area_resol_mean 10.3347
_diffrn_detector_type Atlas
_diffrn_measured_fraction_theta_full 0.998
_diffrn_measured_fraction_theta_max 0.998
_diffrn_measurement_details
;
List of Runs (angles in degrees, time in seconds):

  # Type    Start    End  Width  t~exp~   \w     \q     \k     \f   Frames
--------------------------------------------------------------------------
  1  \w    -95.00  -7.00   1.00   90.00    --  -19.34 -38.00 150.00   88
  2  \w      4.00  46.00   1.00   90.00    --   20.12 -99.00 120.00   42
  3  \w     80.00 106.00   1.00   90.00    --   20.12 179.00-150.00   26
  4  \w    -20.00  65.00   1.00   90.00    --   20.12 -19.00-180.00   85
  5  \w     24.00  65.00   1.00   90.00    --   20.12  19.00  90.00   41
  6  \w    -93.00  10.00   1.00   90.00    --  -19.34 -57.00 -90.00  103
  7  \w    -98.00  14.00   1.00   90.00    --  -19.34 -77.00  60.00  112
  8  \w     56.00  81.00   1.00   90.00    --   20.12 179.00 -60.00   25
  9  \w     56.00 110.00   1.00   90.00    --   20.12 179.00  90.00   54
;
_diffrn_measurement_device 'four-circle diffractometer'
_diffrn_measurement_device_type 'Xcalibur, Atlas, Gemini ultra'
_diffrn_measurement_method '\w scans'
_diffrn_orient_matrix_type 'CrysAlisPro convention (1999,Acta A55,543-557)'
_diffrn_orient_matrix_UB_11 -0.0018969000
_diffrn_orient_matrix_UB_12 -0.0056367000
_diffrn_orient_matrix_UB_13 0.0348607000
_diffrn_orient_matrix_UB_21 0.0428106000
_diffrn_orient_matrix_UB_22 -0.0566312000
_diffrn_orient_matrix_UB_23 -0.0000289000
_diffrn_orient_matrix_UB_31 0.0374077000
_diffrn_orient_matrix_UB_32 0.0644461000
_diffrn_orient_matrix_UB_33 0.0030265000
_diffrn_radiation_monochromator graphite
_diffrn_radiation_probe x-ray
_diffrn_radiation_type MoK\a
_diffrn_radiation_wavelength 0.71073
_diffrn_reflns_av_R_equivalents 0.0377
_diffrn_reflns_av_unetI/netI 0.0249
_diffrn_reflns_Laue_measured_fraction_full 0.998
_diffrn_reflns_Laue_measured_fraction_max 0.998
_diffrn_reflns_limit_h_max 15
_diffrn_reflns_limit_h_min -15
_diffrn_reflns_limit_k_max 10
_diffrn_reflns_limit_k_min -10
_diffrn_reflns_limit_l_max 25
_diffrn_reflns_limit_l_min -25
_diffrn_reflns_number 24964
_diffrn_reflns_point_group_measured_fraction_full 0.998
_diffrn_reflns_point_group_measured_fraction_max 0.998
_diffrn_reflns_theta_full 25.242
_diffrn_reflns_theta_max 26.367
_diffrn_reflns_theta_min 3.268
_diffrn_source 'fine-focus sealed X-ray tube'
_diffrn_source_type 'Enhance (Mo) X-ray Source'
_exptl_absorpt_coefficient_mu 0.120
_exptl_absorpt_correction_T_max 0.989
_exptl_absorpt_correction_T_min 0.980
_exptl_absorpt_correction_type analytical
_exptl_absorpt_process_details
;
CrysAlisPro 1.171.38.46 (Rigaku Oxford Diffraction, 2015)
Analytical numeric absorption correction using a multifaceted crystal
            model based on expressions derived by R.C. Clark & J.S. Reid.
(Clark, R. C. & Reid, J. S. (1995). Acta Cryst. A51, 887-897)
Empirical absorption correction using spherical harmonics,
 implemented in SCALE3 ABSPACK scaling algorithm.
;
_exptl_crystal_colour colourless
_exptl_crystal_colour_primary colourless
_exptl_crystal_density_diffrn 1.370
_exptl_crystal_description irregular
_exptl_crystal_F_000 896
_exptl_crystal_size_max 0.231
_exptl_crystal_size_mid 0.2
_exptl_crystal_size_min 0.114
_refine_diff_density_max 0.464
_refine_diff_density_min -0.337
_refine_diff_density_rms 0.040
_refine_ls_extinction_coef 0.0025(6)
_refine_ls_extinction_expression Fc^*^=kFc[1+0.001xFc^2^\l^3^/sin(2\q)]^-1/4^
_refine_ls_extinction_method 'SHELXL-2017/1 (Sheldrick 2017)'
_refine_ls_goodness_of_fit_ref 1.026
_refine_ls_hydrogen_treatment mixed
_refine_ls_matrix_type full
_refine_ls_number_parameters 337
_refine_ls_number_reflns 4256
_refine_ls_number_restraints 154
_refine_ls_restrained_S_all 1.108
_refine_ls_R_factor_all 0.0587
_refine_ls_R_factor_gt 0.0445
_refine_ls_shift/su_max 0.000
_refine_ls_shift/su_mean 0.000
_refine_ls_structure_factor_coef Fsqd
_refine_ls_weighting_details 'w=1/[\s^2^(Fo^2^)+(0.0390P)^2^+1.2700P] where P=(Fo^2^+2Fc^2^)/3'
_refine_ls_weighting_scheme calc
_refine_ls_wR_factor_gt 0.1020
_refine_ls_wR_factor_ref 0.1109
_reflns_Friedel_coverage 0.000
_reflns_number_gt 3419
_reflns_number_total 4256
_reflns_threshold_expression 'I > 2\s(I)'
_cod_data_source_file jp7b11145_si_001.cif
_cod_data_source_block 3
_cod_database_code 1548845
_shelx_shelxl_version_number 2017/1
_shelx_space_group_comment
;
The symmetry employed for this shelxl refinement is uniquely defined
by the following loop, which should always be used as a source of
symmetry information in preference to the above space-group names.
They are only intended as comments.
;
_shelx_estimated_absorpt_t_max 0.986
_shelx_estimated_absorpt_t_min 0.973

loop_
_space_group_symop_operation_xyz
'x, y, z'
'-x+1/2, y+1/2, -z+1/2'
'-x, -y, -z'
'x-1/2, -y-1/2, z-1/2'

loop_
_atom_site_label
_atom_site_type_symbol
_atom_site_fract_x
_atom_site_fract_y
_atom_site_fract_z
_atom_site_U_iso_or_equiv
_atom_site_adp_type
_atom_site_occupancy
_atom_site_site_symmetry_order
_atom_site_calc_flag
_atom_site_refinement_flags_posn
_atom_site_refinement_flags_adp
_atom_site_refinement_flags_occupancy
_atom_site_disorder_assembly
_atom_site_disorder_group
N1 N 0.77518(11) 0.69180(17) 0.49606(6) 0.0281(3) Uani 1 1 d . . . . .
N2 N 0.70886(10) 0.67454(16) 0.59993(6) 0.0246(3) Uani 1 1 d . . . . .
N3 N 0.91343(14) 0.3326(2) 0.46130(9) 0.0486(4) Uani 1 1 d . . . . .
N4 N 0.79234(13) 0.3071(2) 0.67077(8) 0.0429(4) Uani 1 1 d . . . . .
C1 C 0.71922(12) 0.7598(2) 0.54413(7) 0.0240(3) Uani 1 1 d D . . . .
C2 C 0.80463(12) 0.5474(2) 0.52328(7) 0.0249(3) Uani 1 1 d . . . . .
C3 C 0.76432(11) 0.53693(19) 0.58652(7) 0.0237(3) Uani 1 1 d . . . . .
C4 C 0.86581(14) 0.4291(2) 0.48873(8) 0.0325(4) Uani 1 1 d . . . . .
C5 C 0.77851(13) 0.4089(2) 0.63317(8) 0.0297(4) Uani 1 1 d . . . . .
C6 C 0.67154(10) 0.92633(18) 0.53610(6) 0.0329(4) Uani 1 1 d D . . . .
F1 F 0.6354(3) 0.9522(5) 0.47517(10) 0.0376(11) Uani 0.513(3) 1 d D U P A 1
F2 F 0.7423(3) 1.0438(4) 0.5461(3) 0.0608(14) Uani 0.513(3) 1 d D U P A 1
F3 F 0.5887(3) 0.9512(5) 0.5745(2) 0.0599(13) Uani 0.513(3) 1 d D U P A 1
F1A F 0.7109(7) 1.0306(7) 0.5797(4) 0.0548(16) Uani 0.228(3) 1 d D U P A 2
F2A F 0.56741(17) 0.9119(9) 0.5456(4) 0.0496(15) Uani 0.228(3) 1 d D U P A 2
F3A F 0.6771(7) 0.9780(11) 0.47467(17) 0.0462(16) Uani 0.228(3) 1 d D U P A 2
F1B F 0.6005(5) 0.9353(13) 0.4870(3) 0.0453(16) Uani 0.259(3) 1 d D U P A 3
F2B F 0.7476(5) 1.0303(8) 0.5204(4) 0.0482(15) Uani 0.259(3) 1 d D U P A 3
F3B F 0.6354(7) 0.9792(10) 0.5929(2) 0.0567(16) Uani 0.259(3) 1 d D U P A 3
O1 O 0.58156(10) 0.69990(16) 0.71436(7) 0.0331(3) Uani 1 1 d . . . . .
H1A H 0.6208(19) 0.729(3) 0.7472(13) 0.058(7) Uiso 1 1 d . . . . .
H1B H 0.6237(18) 0.695(3) 0.6806(12) 0.052(6) Uiso 1 1 d . . . . .
O2 O 0.36637(10) 0.60137(17) 0.64661(7) 0.0450(4) Uani 1 1 d . . . . .
O3 O 0.50630(9) 0.36267(15) 0.67030(6) 0.0374(3) Uani 1 1 d . . . . .
O4 O 0.50465(9) 0.35339(15) 0.79963(6) 0.0344(3) Uani 1 1 d . . . . .
O5 O 0.46023(11) 0.64851(16) 0.83151(6) 0.0433(3) Uani 1 1 d . . . . .
O6 O 0.29042(12) 0.75893(18) 0.75414(9) 0.0610(5) Uani 1 1 d . . . . .
C7 C 0.51167(18) 0.2079(2) 0.70125(12) 0.0517(6) Uani 1 1 d . . . . .
H7A H 0.553465 0.131345 0.674381 0.062 Uiso 1 1 calc R . . . .
H7B H 0.438744 0.163099 0.706669 0.062 Uiso 1 1 calc R . . . .
C8 C 0.56525(16) 0.2334(2) 0.76660(11) 0.0476(5) Uani 1 1 d . . . . .
H8A H 0.566550 0.131166 0.792200 0.057 Uiso 1 1 calc R . . . .
H8B H 0.639981 0.270581 0.761094 0.057 Uiso 1 1 calc R . . . .
C9 C 0.55656(14) 0.4135(3) 0.85814(9) 0.0446(5) Uani 1 1 d . . . . .
H9A H 0.627537 0.459542 0.847845 0.054 Uiso 1 1 calc R . . . .
H9B H 0.566956 0.325124 0.890706 0.054 Uiso 1 1 calc R . . . .
C10 C 0.48561(17) 0.5406(3) 0.88473(9) 0.0492(6) Uani 1 1 d . . . . .
H10A H 0.419384 0.491549 0.901860 0.059 Uiso 1 1 calc R . . . .
H10B H 0.522647 0.599739 0.921125 0.059 Uiso 1 1 calc R . . . .
C11 C 0.3971(2) 0.7848(3) 0.84986(13) 0.0666(8) Uani 1 1 d . . . . .
H11A H 0.440820 0.860561 0.877162 0.080 Uiso 1 1 calc R . . . .
H11B H 0.335318 0.748836 0.875916 0.080 Uiso 1 1 calc R . . . .
C12 C 0.35903(19) 0.8662(3) 0.78887(15) 0.0657(7) Uani 1 1 d . . . . .
H12A H 0.319980 0.966700 0.799880 0.079 Uiso 1 1 calc R . . . .
H12B H 0.420734 0.895383 0.761398 0.079 Uiso 1 1 calc R . . . .
C13 C 0.26105(17) 0.8125(3) 0.68948(15) 0.0703(8) Uani 1 1 d . . . . .
H13A H 0.251165 0.931582 0.690094 0.084 Uiso 1 1 calc R . . . .
H13B H 0.191585 0.762848 0.676237 0.084 Uiso 1 1 calc R . . . .
C14 C 0.34236(16) 0.7707(3) 0.63981(13) 0.0633(7) Uani 1 1 d . . . . .
H14A H 0.313883 0.793611 0.594792 0.076 Uiso 1 1 calc R . . . .
H14B H 0.408113 0.835944 0.647341 0.076 Uiso 1 1 calc R . . . .
C15 C 0.42610(16) 0.5370(3) 0.59346(10) 0.0561(6) Uani 1 1 d . . . . .
H15A H 0.494223 0.597162 0.588931 0.067 Uiso 1 1 calc R . . . .
H15B H 0.384320 0.546059 0.551508 0.067 Uiso 1 1 calc R . . . .
C16 C 0.44806(17) 0.3634(3) 0.60927(10) 0.0531(6) Uani 1 1 d . . . . .
H16A H 0.380057 0.302636 0.613167 0.064 Uiso 1 1 calc R . . . .
H16B H 0.490816 0.312811 0.574246 0.064 Uiso 1 1 calc R . . . .
Li1 Li 0.4661(2) 0.5526(4) 0.73564(14) 0.0338(6) Uani 1 1 d . . . . .

loop_
_atom_site_aniso_label
_atom_site_aniso_U_11
_atom_site_aniso_U_22
_atom_site_aniso_U_33
_atom_site_aniso_U_23
_atom_site_aniso_U_13
_atom_site_aniso_U_12
N1 0.0307(7) 0.0330(8) 0.0206(7) -0.0002(6) 0.0022(5) 0.0026(6)
N2 0.0218(6) 0.0311(7) 0.0209(7) -0.0005(6) -0.0003(5) 0.0029(5)
N3 0.0554(10) 0.0456(10) 0.0453(10) -0.0108(8) 0.0120(8) 0.0106(8)
N4 0.0453(9) 0.0478(10) 0.0358(9) 0.0129(8) 0.0066(7) 0.0171(8)
C1 0.0227(7) 0.0292(8) 0.0202(8) -0.0007(6) -0.0004(6) 0.0003(6)
C2 0.0229(7) 0.0301(8) 0.0216(8) -0.0024(7) -0.0007(6) 0.0023(6)
C3 0.0205(7) 0.0298(8) 0.0207(8) 0.0004(6) -0.0020(6) 0.0013(6)
C4 0.0350(9) 0.0355(10) 0.0272(9) -0.0026(7) 0.0034(7) 0.0032(8)
C5 0.0257(8) 0.0357(9) 0.0276(9) 0.0014(8) 0.0024(6) 0.0065(7)
C6 0.0356(9) 0.0343(10) 0.0287(9) 0.0013(7) -0.0007(7) 0.0052(8)
F1 0.044(3) 0.0315(18) 0.0366(14) 0.0110(11) -0.0124(15) -0.001(2)
F2 0.071(2) 0.0272(13) 0.082(4) -0.017(2) -0.049(2) 0.0033(14)
F3 0.079(2) 0.054(3) 0.048(2) 0.0163(19) 0.0372(19) 0.044(2)
F1A 0.069(3) 0.037(3) 0.057(3) -0.023(3) -0.023(3) 0.021(2)
F2A 0.044(2) 0.048(3) 0.057(3) 0.005(3) 0.001(2) 0.022(2)
F3A 0.054(4) 0.036(3) 0.048(3) 0.017(2) 0.010(2) -0.003(3)
F1B 0.032(3) 0.041(3) 0.062(3) 0.000(3) -0.014(2) 0.007(3)
F2B 0.056(2) 0.031(3) 0.058(4) 0.005(2) -0.003(3) -0.006(2)
F3B 0.085(3) 0.039(3) 0.047(3) -0.007(2) 0.013(3) 0.023(3)
O1 0.0314(6) 0.0443(8) 0.0239(6) -0.0066(6) 0.0071(5) -0.0077(5)
O2 0.0289(6) 0.0526(8) 0.0533(9) 0.0221(7) -0.0051(6) -0.0061(6)
O3 0.0349(7) 0.0386(7) 0.0386(7) -0.0102(6) -0.0009(5) -0.0039(5)
O4 0.0247(6) 0.0418(7) 0.0365(7) 0.0079(6) -0.0029(5) -0.0030(5)
O5 0.0535(8) 0.0450(8) 0.0323(7) -0.0044(6) 0.0202(6) -0.0054(6)
O6 0.0455(8) 0.0412(8) 0.0968(13) 0.0130(9) 0.0166(8) -0.0002(7)
C7 0.0538(13) 0.0286(10) 0.0731(16) -0.0104(10) 0.0107(11) -0.0001(9)
C8 0.0371(10) 0.0339(10) 0.0719(15) 0.0126(10) 0.0042(10) 0.0077(8)
C9 0.0314(9) 0.0671(14) 0.0348(10) 0.0200(10) -0.0095(8) -0.0179(9)
C10 0.0519(12) 0.0731(15) 0.0226(9) 0.0037(9) 0.0034(8) -0.0280(11)
C11 0.0741(16) 0.0552(14) 0.0724(17) -0.0296(13) 0.0447(14) -0.0122(12)
C12 0.0509(13) 0.0298(11) 0.118(2) -0.0069(13) 0.0300(14) 0.0027(10)
C13 0.0331(11) 0.0448(13) 0.133(2) 0.0427(15) 0.0005(13) 0.0080(9)
C14 0.0352(11) 0.0609(14) 0.0931(19) 0.0489(14) -0.0162(11) -0.0113(10)
C15 0.0371(10) 0.0990(19) 0.0316(10) 0.0119(11) -0.0103(8) -0.0246(11)
C16 0.0458(11) 0.0769(16) 0.0366(11) -0.0202(11) -0.0002(9) -0.0183(11)
Li1 0.0315(14) 0.0381(16) 0.0320(15) 0.0015(13) 0.0030(11) -0.0040(12)

loop_
_atom_type_symbol
_atom_type_description
_atom_type_scat_dispersion_real
_atom_type_scat_dispersion_imag
_atom_type_scat_source
C C 0.0033 0.0016 'International Tables Vol C Tables 4.2.6.8 and 6.1.1.4'
H H 0.0000 0.0000 'International Tables Vol C Tables 4.2.6.8 and 6.1.1.4'
F F 0.0171 0.0103 'International Tables Vol C Tables 4.2.6.8 and 6.1.1.4'
Li Li -0.0003 0.0001 'International Tables Vol C Tables 4.2.6.8 and 6.1.1.4'
N N 0.0061 0.0033 'International Tables Vol C Tables 4.2.6.8 and 6.1.1.4'
O O 0.0106 0.0060 'International Tables Vol C Tables 4.2.6.8 and 6.1.1.4'

loop_
_exptl_crystal_face_index_h
_exptl_crystal_face_index_k
_exptl_crystal_face_index_l
_exptl_crystal_face_perp_dist
-8 -10 0 0.0848
-15 0 15 0.0978
-15 4 -12 0.1147
-6 9 -16 0.0900
7 5 -23 0.0789
-1 12 1 0.0988
-12 9 3 0.1113
-7 -6 -21 0.0655
-10 -5 21 0.0881
15 0 15 0.0852
1 0 -29 0.0472
1 1 28 0.0660
-1 -1 29 0.0601
15 1 -16 0.0915
6 -10 7 0.0865

loop_
_geom_angle_atom_site_label_1
_geom_angle_atom_site_label_2
_geom_angle_atom_site_label_3
_geom_angle
C1 N1 C2 102.28(13)
C1 N2 C3 102.12(12)
N1 C1 N2 117.23(14)
N1 C1 C6 121.11(13)
N2 C1 C6 121.66(13)
N1 C2 C3 109.18(14)
N1 C2 C4 122.71(14)
C3 C2 C4 128.09(15)
N2 C3 C2 109.20(14)
N2 C3 C5 122.78(14)
C2 C3 C5 127.99(15)
N3 C4 C2 178.8(2)
N4 C5 C3 178.43(18)
F1 C6 C1 111.9(2)
F1 C6 F2 103.7(3)
F1 C6 F3 105.7(3)
F2 C6 C1 113.1(2)
F3 C6 C1 112.96(19)
F3 C6 F2 108.8(3)
F1A C6 C1 112.5(3)
F1A C6 F2A 108.2(5)
F1A C6 F3A 113.3(5)
F2A C6 C1 106.8(3)
F3A C6 C1 111.6(4)
F3A C6 F2A 103.9(5)
F1B C6 C1 112.9(5)
F1B C6 F2B 104.8(5)
F1B C6 F3B 113.7(5)
F2B C6 C1 109.5(4)
F3B C6 C1 110.5(4)
F3B C6 F2B 104.8(5)
H1A O1 H1B 106(2)
Li1 O1 H1A 114.6(16)
Li1 O1 H1B 127.5(15)
C14 O2 Li1 111.65(15)
C15 O2 C14 113.66(17)
C15 O2 Li1 104.84(13)
C7 O3 Li1 113.39(14)
C16 O3 C7 113.94(16)
C16 O3 Li1 114.70(15)
C8 O4 C9 113.41(15)
C8 O4 Li1 111.32(14)
C9 O4 Li1 109.17(14)
C10 O5 Li1 116.89(14)
C11 O5 C10 114.08(17)
C11 O5 Li1 124.68(17)
C12 O6 C13 113.95(19)
O3 C7 H7A 110.5
O3 C7 H7B 110.5
O3 C7 C8 106.37(16)
H7A C7 H7B 108.6
C8 C7 H7A 110.5
C8 C7 H7B 110.5
O4 C8 C7 106.59(15)
O4 C8 H8A 110.4
O4 C8 H8B 110.4
C7 C8 H8A 110.4
C7 C8 H8B 110.4
H8A C8 H8B 108.6
O4 C9 H9A 110.4
O4 C9 H9B 110.4
O4 C9 C10 106.56(15)
H9A C9 H9B 108.6
C10 C9 H9A 110.4
C10 C9 H9B 110.4
O5 C10 C9 106.87(15)
O5 C10 H10A 110.3
O5 C10 H10B 110.3
C9 C10 H10A 110.3
C9 C10 H10B 110.3
H10A C10 H10B 108.6
O5 C11 H11A 110.1
O5 C11 H11B 110.1
O5 C11 C12 107.99(18)
H11A C11 H11B 108.4
C12 C11 H11A 110.1
C12 C11 H11B 110.1
O6 C12 C11 108.27(19)
O6 C12 H12A 110.0
O6 C12 H12B 110.0
C11 C12 H12A 110.0
C11 C12 H12B 110.0
H12A C12 H12B 108.4
O6 C13 H13A 109.0
O6 C13 H13B 109.0
O6 C13 C14 112.75(16)
H13A C13 H13B 107.8
C14 C13 H13A 109.0
C14 C13 H13B 109.0
O2 C14 C13 107.78(17)
O2 C14 H14A 110.2
O2 C14 H14B 110.2
C13 C14 H14A 110.2
C13 C14 H14B 110.2
H14A C14 H14B 108.5
O2 C15 H15A 110.3
O2 C15 H15B 110.3
O2 C15 C16 106.95(17)
H15A C15 H15B 108.6
C16 C15 H15A 110.3
C16 C15 H15B 110.3
O3 C16 C15 106.20(16)
O3 C16 H16A 110.5
O3 C16 H16B 110.5
C15 C16 H16A 110.5
C15 C16 H16B 110.5
H16A C16 H16B 108.7
O1 Li1 O2 96.38(13)
O1 Li1 O3 97.85(13)
O1 Li1 O4 117.25(15)
O1 Li1 O5 90.66(13)
O3 Li1 O2 76.13(11)
O3 Li1 O4 76.01(11)
O4 Li1 O2 138.62(15)
O5 Li1 O2 131.11(16)
O5 Li1 O3 150.49(17)
O5 Li1 O4 74.98(11)

loop_
_geom_bond_atom_site_label_1
_geom_bond_atom_site_label_2
_geom_bond_distance
N1 C1 1.335(2)
N1 C2 1.360(2)
N2 C1 1.341(2)
N2 C3 1.360(2)
N3 C4 1.145(2)
N4 C5 1.145(2)
C1 C6 1.505(2)
C2 C3 1.391(2)
C2 C4 1.432(2)
C3 C5 1.426(2)
C6 F1 1.3227(10)
C6 F2 1.3235(10)
C6 F3 1.3234(10)
C6 F1A 1.3198(10)
C6 F2A 1.3225(10)
C6 F3A 1.3201(10)
C6 F1B 1.3201(10)
C6 F2B 1.3227(10)
C6 F3B 1.3204(10)
O1 H1A 0.85(3)
O1 H1B 0.87(2)
O1 Li1 1.940(3)
O2 C14 1.435(3)
O2 C15 1.427(3)
O2 Li1 2.205(3)
O3 C7 1.424(2)
O3 C16 1.420(2)
O3 Li1 2.120(3)
O4 C8 1.422(2)
O4 C9 1.427(2)
O4 Li1 2.142(3)
O5 C10 1.429(2)
O5 C11 1.427(3)
O5 Li1 2.102(3)
O6 C12 1.408(3)
O6 C13 1.424(3)
C7 H7A 0.9900
C7 H7B 0.9900
C7 C8 1.485(3)
C8 H8A 0.9900
C8 H8B 0.9900
C9 H9A 0.9900
C9 H9B 0.9900
C9 C10 1.482(3)
C10 H10A 0.9900
C10 H10B 0.9900
C11 H11A 0.9900
C11 H11B 0.9900
C11 C12 1.476(4)
C12 H12A 0.9900
C12 H12B 0.9900
C13 H13A 0.9900
C13 H13B 0.9900
C13 C14 1.486(4)
C14 H14A 0.9900
C14 H14B 0.9900
C15 H15A 0.9900
C15 H15B 0.9900
C15 C16 1.492(3)
C16 H16A 0.9900
C16 H16B 0.9900

loop_
_geom_hbond_atom_site_label_D
_geom_hbond_atom_site_label_H
_geom_hbond_atom_site_label_A
_geom_hbond_distance_DH
_geom_hbond_distance_HA
_geom_hbond_distance_DA
_geom_hbond_angle_DHA
_geom_hbond_site_symmetry_A
_geom_hbond_publ_flag
O1 H1A N4 0.85(3) 2.07(3) 2.918(2) 176(2) 2_656 yes
O1 H1B N2 0.87(2) 1.98(2) 2.8487(18) 175(2) . yes

loop_
_geom_torsion_atom_site_label_1
_geom_torsion_atom_site_label_2
_geom_torsion_atom_site_label_3
_geom_torsion_atom_site_label_4
_geom_torsion
N1 C1 C6 F1 37.0(3)
N1 C1 C6 F2 -79.7(3)
N1 C1 C6 F3 156.1(3)
N1 C1 C6 F1A -118.1(5)
N1 C1 C6 F2A 123.4(4)
N1 C1 C6 F3A 10.5(4)
N1 C1 C6 F1B 61.6(4)
N1 C1 C6 F2B -54.8(4)
N1 C1 C6 F3B -169.8(5)
N1 C2 C3 N2 0.06(17)
N1 C2 C3 C5 -178.05(15)
N2 C1 C6 F1 -144.1(2)
N2 C1 C6 F2 99.2(3)
N2 C1 C6 F3 -24.9(3)
N2 C1 C6 F1A 60.9(5)
N2 C1 C6 F2A -57.7(4)
N2 C1 C6 F3A -170.6(4)
N2 C1 C6 F1B -119.4(4)
N2 C1 C6 F2B 124.2(4)
N2 C1 C6 F3B 9.2(5)
C1 N1 C2 C3 0.04(16)
C1 N1 C2 C4 178.90(15)
C1 N2 C3 C2 -0.13(16)
C1 N2 C3 C5 178.10(14)
C2 N1 C1 N2 -0.14(18)
C2 N1 C1 C6 178.88(13)
C3 N2 C1 N1 0.17(17)
C3 N2 C1 C6 -178.84(13)
C4 C2 C3 N2 -178.73(15)
C4 C2 C3 C5 3.2(3)
O2 C15 C16 O3 -59.04(19)
O3 C7 C8 O4 55.7(2)
O4 C9 C10 O5 -50.56(19)
O5 C11 C12 O6 64.4(2)
O6 C13 C14 O2 50.6(3)
C7 O3 C16 C15 165.37(16)
C8 O4 C9 C10 177.79(15)
C9 O4 C8 C7 -169.08(15)
C10 O5 C11 C12 -168.73(17)
C11 O5 C10 C9 -176.39(16)
C12 O6 C13 C14 84.0(2)
C13 O6 C12 C11 -170.81(18)
C14 O2 C15 C16 177.74(15)
C15 O2 C14 C13 167.68(17)
C16 O3 C7 C8 -174.48(16)
Li1 O2 C14 C13 -73.98(19)
Li1 O2 C15 C16 55.55(17)
Li1 O3 C7 C8 -40.8(2)
Li1 O3 C16 C15 32.3(2)
Li1 O4 C8 C7 -45.51(19)
Li1 O4 C9 C10 53.05(17)
Li1 O5 C10 C9 25.9(2)
Li1 O5 C11 C12 -13.0(3)
